data_1507296
loop_
_publ_author_name
'Deichmann, M.'
'N\"ather, C'
'Herges, Rainer'

_publ_section_title
;
 Pyrolysis of a tubular aromatic compound.
;
_journal_issue 8
_journal_name_full 'Organic letters'
_journal_page_first 1269
_journal_page_last 1271
_journal_paper_doi 10.1021/ol034352x
_journal_volume 5
_journal_year 2003
_chemical_formula_sum 'C56 H32'
_chemical_formula_weight 704.82
_chemical_name_systematic
; 
 ? 
;
_space_group_IT_number 14
_symmetry_space_group_name_Hall '-P 2ybc'
_symmetry_space_group_name_H-M 'P 1 21/c 1'
_atom_sites_solution_hydrogens geom
_atom_sites_solution_primary direct
_atom_sites_solution_secondary difmap
_audit_creation_method SHELXL-97
_cell_angle_alpha 90.00
_cell_angle_beta 101.700(7)
_cell_angle_gamma 90.00
_cell_formula_units_Z 4
_cell_length_a 8.5137(5)
_cell_length_b 20.2068(12)
_cell_length_c 21.1413(11)
_cell_measurement_temperature 150(2)
_cell_volume 3561.5(4)
_computing_structure_refinement 'SHELXL-97 (Sheldrick, 1997)'
_computing_structure_solution 'SHELXS-97 (Sheldrick, 1990)'
_diffrn_ambient_temperature 150(2)
_diffrn_measured_fraction_theta_full 0.959
_diffrn_measured_fraction_theta_max 0.959
_diffrn_radiation_monochromator graphite
_diffrn_radiation_source 'fine-focus sealed tube'
_diffrn_radiation_type MoK\a
_diffrn_radiation_wavelength 0.71073
_diffrn_reflns_av_R_equivalents 0.0389
_diffrn_reflns_av_sigmaI/netI 0.0302
_diffrn_reflns_limit_h_max 11
_diffrn_reflns_limit_h_min -11
_diffrn_reflns_limit_k_max 26
_diffrn_reflns_limit_k_min -26
_diffrn_reflns_limit_l_max 27
_diffrn_reflns_limit_l_min -27
_diffrn_reflns_number 27536
_diffrn_reflns_theta_full 28.09
_diffrn_reflns_theta_max 28.09
_diffrn_reflns_theta_min 2.02
_exptl_absorpt_coefficient_mu 0.075
_exptl_crystal_density_diffrn 1.314
_exptl_crystal_density_method 'not measured'
_exptl_crystal_F_000 1472
_refine_diff_density_max 0.357
_refine_diff_density_min -0.280
_refine_diff_density_rms 0.055
_refine_ls_extinction_coef 0.0259(14)
_refine_ls_extinction_expression Fc^*^=kFc[1+0.001xFc^2^\l^3^/sin(2\q)]^-1/4^
_refine_ls_extinction_method SHELXL
_refine_ls_goodness_of_fit_ref 1.047
_refine_ls_hydrogen_treatment mixed
_refine_ls_matrix_type full
_refine_ls_number_parameters 506
_refine_ls_number_reflns 8303
_refine_ls_number_restraints 0
_refine_ls_restrained_S_all 1.047
_refine_ls_R_factor_all 0.0589
_refine_ls_R_factor_gt 0.0452
_refine_ls_shift/su_max 0.000
_refine_ls_shift/su_mean 0.000
_refine_ls_structure_factor_coef Fsqd
_refine_ls_weighting_details 'calc w=1/[\s^2^(Fo^2^)+(0.0677P)^2^+0.7083P] where P=(Fo^2^+2Fc^2^)/3'
_refine_ls_weighting_scheme calc
_refine_ls_wR_factor_gt 0.1117
_refine_ls_wR_factor_ref 0.1198
_reflns_number_gt 6613
_reflns_number_total 8303
_reflns_threshold_expression >2sigma(I)
_cod_data_source_file ol034352xsi20030227_013029.cif
_cod_data_source_block herge1
_cod_database_code 1507296

loop_
_symmetry_equiv_pos_as_xyz
'x, y, z'
'-x, y+1/2, -z+1/2'
'-x, -y, -z'
'x, -y-1/2, z-1/2'

loop_
_atom_site_label
_atom_site_type_symbol
_atom_site_fract_x
_atom_site_fract_y
_atom_site_fract_z
_atom_site_U_iso_or_equiv
_atom_site_adp_type
_atom_site_occupancy
_atom_site_symmetry_multiplicity
_atom_site_calc_flag
_atom_site_refinement_flags
C1 C 1.03258(15) 0.29414(6) 0.85108(6) 0.0210(2) Uani 1 1 d .
C2 C 0.91624(14) 0.24788(6) 0.86300(6) 0.0190(2) Uani 1 1 d .
C3 C 0.95227(15) 0.20758(6) 0.91753(6) 0.0232(3) Uani 1 1 d .
H3 H 0.8756 0.1760 0.9251 0.028 Uiso 1 1 calc R
C4 C 1.09785(17) 0.21268(7) 0.96095(6) 0.0268(3) Uani 1 1 d .
H4 H 1.1189 0.1857 0.9985 0.032 Uiso 1 1 calc R
C5 C 1.21193(17) 0.25707(7) 0.94926(7) 0.0303(3) Uani 1 1 d .
H5 H 1.3119 0.2606 0.9787 0.036 Uiso 1 1 calc R
C6 C 1.18041(16) 0.29668(7) 0.89425(7) 0.0290(3) Uani 1 1 d .
H6 H 1.2610 0.3260 0.8859 0.035 Uiso 1 1 calc R
C7 C 1.00166(14) 0.33132(6) 0.78778(6) 0.0205(2) Uani 1 1 d .
C8 C 0.94394(14) 0.39602(6) 0.77877(6) 0.0204(2) Uani 1 1 d .
C9 C 0.95175(15) 0.44352(6) 0.83386(6) 0.0218(3) Uani 1 1 d .
C10 C 1.09971(17) 0.45484(7) 0.87560(6) 0.0274(3) Uani 1 1 d .
H10 H 1.1912 0.4303 0.8702 0.033 Uiso 1 1 calc R
C11 C 1.11458(18) 0.50140(8) 0.92472(7) 0.0327(3) Uani 1 1 d .
H11 H 1.2151 0.5075 0.9533 0.039 Uiso 1 1 calc R
C12 C 0.9839(2) 0.53902(7) 0.93230(7) 0.0328(3) Uani 1 1 d .
H12 H 0.9951 0.5713 0.9656 0.039 Uiso 1 1 calc R
C13 C 0.83631(18) 0.52952(7) 0.89117(6) 0.0278(3) Uani 1 1 d .
H13 H 0.7468 0.5556 0.8961 0.033 Uiso 1 1 calc R
C14 C 0.81912(16) 0.48172(6) 0.84261(6) 0.0230(3) Uani 1 1 d .
C15 C 0.66759(15) 0.46936(6) 0.79399(6) 0.0213(2) Uani 1 1 d .
C16 C 0.67946(15) 0.50371(6) 0.73292(6) 0.0219(3) Uani 1 1 d .
C17 C 0.58952(16) 0.56090(7) 0.71470(6) 0.0256(3) Uani 1 1 d .
H17 H 0.5018 0.5712 0.7345 0.031 Uiso 1 1 calc R
C18 C 0.62732(17) 0.60286(7) 0.66783(7) 0.0291(3) Uani 1 1 d .
H18 H 0.5643 0.6411 0.6548 0.035 Uiso 1 1 calc R
C19 C 0.75789(17) 0.58833(7) 0.64027(6) 0.0285(3) Uani 1 1 d .
H19 H 0.7877 0.6180 0.6099 0.034 Uiso 1 1 calc R
C20 C 0.84511(16) 0.53077(6) 0.65690(6) 0.0246(3) Uani 1 1 d .
H20 H 0.9335 0.5212 0.6373 0.029 Uiso 1 1 calc R
C21 C 0.80532(15) 0.48645(6) 0.70212(6) 0.0211(2) Uani 1 1 d .
C22 C 0.88415(14) 0.42011(6) 0.71401(6) 0.0203(2) Uani 1 1 d .
C23 C 0.88575(14) 0.37983(6) 0.66101(6) 0.0208(2) Uani 1 1 d .
C24 C 0.95432(14) 0.31519(6) 0.66942(6) 0.0217(2) Uani 1 1 d .
C25 C 0.95603(16) 0.27214(7) 0.61636(7) 0.0259(3) Uani 1 1 d .
H25 H 0.9067 0.2858 0.5740 0.031 Uiso 1 1 calc R
C26 C 1.02765(18) 0.21124(7) 0.62532(7) 0.0298(3) Uani 1 1 d .
H26 H 1.0257 0.1827 0.5895 0.036 Uiso 1 1 calc R
C27 C 1.10407(18) 0.19091(7) 0.68757(7) 0.0301(3) Uani 1 1 d .
H27 H 1.1599 0.1499 0.6933 0.036 Uiso 1 1 calc R
C28 C 1.09832(16) 0.22992(7) 0.73978(7) 0.0263(3) Uani 1 1 d .
H28 H 1.1485 0.2151 0.7817 0.032 Uiso 1 1 calc R
C29 C 1.01890(14) 0.29223(6) 0.73289(6) 0.0216(2) Uani 1 1 d .
C30 C 0.81261(16) 0.40114(6) 0.59337(6) 0.0236(3) Uani 1 1 d .
C31 C 0.64673(18) 0.39939(9) 0.57199(8) 0.0364(3) Uani 1 1 d .
H31 H 0.5803 0.3853 0.6005 0.044 Uiso 1 1 calc R
C32 C 0.5781(2) 0.41803(10) 0.50935(9) 0.0474(4) Uani 1 1 d .
H32 H 0.4649 0.4164 0.4952 0.057 Uiso 1 1 calc R
C33 C 0.6729(2) 0.43897(9) 0.46739(7) 0.0439(4) Uani 1 1 d .
H33 H 0.6252 0.4522 0.4247 0.053 Uiso 1 1 calc R
C34 C 0.8373(2) 0.44047(7) 0.48784(7) 0.0339(3) Uani 1 1 d .
H34 H 0.9034 0.4546 0.4592 0.041 Uiso 1 1 calc R
C35 C 0.90635(17) 0.42129(7) 0.55052(7) 0.0272(3) Uani 1 1 d .
H35 H 1.0197 0.4220 0.5642 0.033 Uiso 1 1 calc R
C36 C 0.75748(14) 0.24532(6) 0.81641(6) 0.0191(2) Uani 1 1 d .
C37 C 0.72528(15) 0.19776(6) 0.76396(6) 0.0212(2) Uani 1 1 d .
C38 C 0.81920(16) 0.13994(7) 0.76589(7) 0.0255(3) Uani 1 1 d .
H38 H 0.9080 0.1336 0.8007 0.031 Uiso 1 1 calc R
C39 C 0.78452(18) 0.09268(7) 0.71842(7) 0.0304(3) Uani 1 1 d .
H39 H 0.8488 0.0540 0.7204 0.037 Uiso 1 1 calc R
C40 C 0.65431(18) 0.10181(7) 0.66720(7) 0.0314(3) Uani 1 1 d .
H40 H 0.6304 0.0692 0.6343 0.038 Uiso 1 1 calc R
C41 C 0.56020(17) 0.15759(7) 0.66392(6) 0.0267(3) Uani 1 1 d .
H41 H 0.4718 0.1628 0.6288 0.032 Uiso 1 1 calc R
C42 C 0.59259(15) 0.20718(6) 0.71174(6) 0.0216(2) Uani 1 1 d .
C43 C 0.50263(14) 0.26885(6) 0.70744(6) 0.0215(3) Uani 1 1 d .
C44 C 0.39218(15) 0.28937(7) 0.65181(6) 0.0262(3) Uani 1 1 d .
H44 H 0.3646 0.2600 0.6162 0.031 Uiso 1 1 calc R
C45 C 0.32397(16) 0.35128(7) 0.64847(7) 0.0295(3) Uani 1 1 d .
H45 H 0.2451 0.3630 0.6116 0.035 Uiso 1 1 calc R
C46 C 0.36864(15) 0.39742(7) 0.69850(7) 0.0270(3) Uani 1 1 d .
H46 H 0.3267 0.4411 0.6941 0.032 Uiso 1 1 calc R
C47 C 0.47395(14) 0.37876(6) 0.75410(6) 0.0219(3) Uani 1 1 d .
C48 C 0.56266(15) 0.42324(6) 0.80535(6) 0.0213(2) Uani 1 1 d .
C49 C 0.58011(14) 0.39548(6) 0.87122(6) 0.0217(2) Uani 1 1 d .
C50 C 0.54399(16) 0.42965(7) 0.92350(7) 0.0258(3) Uani 1 1 d .
H50 H 0.5074 0.4741 0.9184 0.031 Uiso 1 1 calc R
C51 C 0.56143(17) 0.39883(7) 0.98311(7) 0.0282(3) Uani 1 1 d .
H51 H 0.5350 0.4220 1.0186 0.034 Uiso 1 1 calc R
C52 C 0.61744(16) 0.33415(7) 0.99117(6) 0.0276(3) Uani 1 1 d .
H52 H 0.6324 0.3137 1.0324 0.033 Uiso 1 1 calc R
C53 C 0.65147(16) 0.29955(7) 0.93881(6) 0.0243(3) Uani 1 1 d .
H53 H 0.6871 0.2550 0.9441 0.029 Uiso 1 1 calc R
C54 C 0.63351(14) 0.33003(6) 0.87824(6) 0.0205(2) Uani 1 1 d .
C55 C 0.64696(14) 0.29402(6) 0.81888(6) 0.0196(2) Uani 1 1 d .
C56 C 0.53371(14) 0.31246(6) 0.76052(6) 0.0202(2) Uani 1 1 d .

loop_
_atom_site_aniso_label
_atom_site_aniso_U_11
_atom_site_aniso_U_22
_atom_site_aniso_U_33
_atom_site_aniso_U_23
_atom_site_aniso_U_13
_atom_site_aniso_U_12
C1 0.0195(5) 0.0250(6) 0.0179(6) 0.0020(4) 0.0025(5) -0.0006(4)
C2 0.0194(5) 0.0216(6) 0.0160(5) -0.0007(4) 0.0039(5) 0.0011(4)
C3 0.0238(6) 0.0256(6) 0.0214(6) 0.0036(5) 0.0073(5) 0.0013(5)
C4 0.0296(6) 0.0316(7) 0.0182(6) 0.0054(5) 0.0027(5) 0.0040(5)
C5 0.0247(6) 0.0373(7) 0.0245(7) 0.0032(5) -0.0054(5) -0.0007(5)
C6 0.0223(6) 0.0338(7) 0.0281(7) 0.0058(5) -0.0012(5) -0.0056(5)
C7 0.0155(5) 0.0264(6) 0.0190(6) 0.0029(4) 0.0022(4) -0.0038(4)
C8 0.0178(5) 0.0248(6) 0.0186(6) 0.0019(4) 0.0033(5) -0.0040(4)
C9 0.0247(6) 0.0233(6) 0.0166(5) 0.0031(4) 0.0023(5) -0.0065(5)
C10 0.0264(6) 0.0330(7) 0.0211(6) 0.0044(5) 0.0008(5) -0.0084(5)
C11 0.0355(7) 0.0376(8) 0.0215(6) 0.0021(5) -0.0028(6) -0.0164(6)
C12 0.0489(9) 0.0285(7) 0.0190(6) -0.0028(5) 0.0025(6) -0.0142(6)
C13 0.0389(7) 0.0245(6) 0.0205(6) -0.0003(5) 0.0070(6) -0.0058(5)
C14 0.0283(6) 0.0234(6) 0.0172(6) 0.0008(4) 0.0044(5) -0.0066(5)
C15 0.0233(6) 0.0224(6) 0.0184(6) -0.0020(4) 0.0045(5) 0.0011(4)
C16 0.0243(6) 0.0221(6) 0.0178(6) -0.0018(4) 0.0007(5) -0.0035(4)
C17 0.0270(6) 0.0259(6) 0.0225(6) -0.0020(5) 0.0015(5) 0.0009(5)
C18 0.0340(7) 0.0237(6) 0.0257(6) 0.0026(5) -0.0029(6) 0.0012(5)
C19 0.0343(7) 0.0267(7) 0.0224(6) 0.0049(5) 0.0008(5) -0.0062(5)
C20 0.0273(6) 0.0261(6) 0.0196(6) 0.0004(5) 0.0028(5) -0.0054(5)
C21 0.0226(6) 0.0224(6) 0.0168(5) 0.0004(4) 0.0005(5) -0.0034(4)
C22 0.0198(5) 0.0224(6) 0.0185(6) 0.0019(4) 0.0033(5) -0.0029(4)
C23 0.0192(5) 0.0250(6) 0.0183(6) 0.0019(4) 0.0039(5) -0.0021(4)
C24 0.0188(5) 0.0253(6) 0.0215(6) 0.0022(5) 0.0054(5) -0.0025(4)
C25 0.0275(6) 0.0273(6) 0.0235(6) -0.0001(5) 0.0063(5) -0.0025(5)
C26 0.0348(7) 0.0269(7) 0.0299(7) -0.0037(5) 0.0117(6) -0.0022(5)
C27 0.0335(7) 0.0250(6) 0.0348(7) 0.0038(5) 0.0137(6) 0.0037(5)
C28 0.0254(6) 0.0281(7) 0.0267(6) 0.0070(5) 0.0084(5) 0.0021(5)
C29 0.0181(5) 0.0249(6) 0.0226(6) 0.0034(5) 0.0060(5) -0.0018(4)
C30 0.0258(6) 0.0244(6) 0.0193(6) -0.0012(5) 0.0018(5) 0.0011(5)
C31 0.0261(7) 0.0502(9) 0.0305(7) 0.0016(6) 0.0003(6) -0.0039(6)
C32 0.0336(8) 0.0632(11) 0.0377(9) 0.0050(8) -0.0112(7) -0.0016(8)
C33 0.0579(10) 0.0430(9) 0.0229(7) 0.0037(6) -0.0107(7) 0.0021(8)
C34 0.0516(9) 0.0299(7) 0.0208(6) 0.0012(5) 0.0083(6) 0.0022(6)
C35 0.0296(6) 0.0284(6) 0.0238(6) 0.0014(5) 0.0056(5) 0.0028(5)
C36 0.0185(5) 0.0227(6) 0.0164(5) 0.0006(4) 0.0040(5) -0.0034(4)
C37 0.0208(5) 0.0240(6) 0.0199(6) -0.0023(4) 0.0068(5) -0.0040(4)
C38 0.0236(6) 0.0263(6) 0.0275(7) -0.0023(5) 0.0071(5) -0.0013(5)
C39 0.0319(7) 0.0266(7) 0.0350(7) -0.0076(5) 0.0120(6) -0.0014(5)
C40 0.0387(7) 0.0302(7) 0.0273(7) -0.0108(5) 0.0112(6) -0.0078(6)
C41 0.0291(6) 0.0311(7) 0.0200(6) -0.0041(5) 0.0051(5) -0.0087(5)
C42 0.0213(5) 0.0256(6) 0.0185(6) -0.0014(4) 0.0060(5) -0.0060(5)
C43 0.0171(5) 0.0272(6) 0.0198(6) -0.0007(5) 0.0030(5) -0.0060(4)
C44 0.0220(6) 0.0345(7) 0.0199(6) -0.0029(5) -0.0011(5) -0.0060(5)
C45 0.0200(6) 0.0402(8) 0.0247(6) 0.0033(5) -0.0038(5) -0.0015(5)
C46 0.0201(6) 0.0321(7) 0.0271(7) 0.0031(5) 0.0008(5) 0.0016(5)
C47 0.0167(5) 0.0276(6) 0.0215(6) -0.0005(5) 0.0040(5) -0.0019(4)
C48 0.0199(5) 0.0236(6) 0.0203(6) -0.0013(4) 0.0040(5) 0.0026(4)
C49 0.0182(5) 0.0254(6) 0.0218(6) -0.0023(5) 0.0048(5) -0.0028(4)
C50 0.0264(6) 0.0264(6) 0.0259(6) -0.0044(5) 0.0083(5) -0.0020(5)
C51 0.0298(7) 0.0340(7) 0.0225(6) -0.0078(5) 0.0089(5) -0.0046(5)
C52 0.0284(6) 0.0357(7) 0.0190(6) -0.0010(5) 0.0054(5) -0.0036(5)
C53 0.0236(6) 0.0281(6) 0.0214(6) -0.0005(5) 0.0053(5) -0.0013(5)
C54 0.0169(5) 0.0249(6) 0.0199(6) -0.0018(4) 0.0040(5) -0.0029(4)
C55 0.0187(5) 0.0224(6) 0.0177(5) -0.0004(4) 0.0040(5) -0.0040(4)
C56 0.0154(5) 0.0265(6) 0.0188(6) -0.0005(4) 0.0037(4) -0.0032(4)

loop_
_atom_type_symbol
_atom_type_description
_atom_type_scat_dispersion_real
_atom_type_scat_dispersion_imag
_atom_type_scat_source
C C 0.0033 0.0016 'International Tables Vol C Tables 4.2.6.8 and 6.1.1.4'
H H 0.0000 0.0000 'International Tables Vol C Tables 4.2.6.8 and 6.1.1.4'

loop_
_geom_angle_atom_site_label_1
_geom_angle_atom_site_label_2
_geom_angle_atom_site_label_3
_geom_angle
C6 C1 C2 118.42(11)
C6 C1 C7 122.16(11)
C2 C1 C7 118.80(10)
C3 C2 C1 119.11(11)
C3 C2 C36 122.66(11)
C1 C2 C36 118.22(10)
C4 C3 C2 121.38(12)
C5 C4 C3 119.73(12)
C4 C5 C6 119.97(12)
C5 C6 C1 121.32(13)
C8 C7 C29 119.71(11)
C8 C7 C1 125.45(12)
C29 C7 C1 114.48(11)
C7 C8 C22 119.44(11)
C7 C8 C9 122.29(11)
C22 C8 C9 118.13(11)
C10 C9 C14 117.97(12)
C10 C9 C8 119.05(12)
C14 C9 C8 122.77(11)
C11 C10 C9 121.02(14)
C12 C11 C10 120.38(13)
C11 C12 C13 119.90(13)
C12 C13 C14 120.18(14)
C13 C14 C9 120.52(12)
C13 C14 C15 124.56(13)
C9 C14 C15 114.81(11)
C48 C15 C16 129.98(11)
C48 C15 C14 120.22(11)
C16 C15 C14 108.49(10)
C17 C16 C21 120.29(12)
C17 C16 C15 119.71(12)
C21 C16 C15 118.59(11)
C18 C17 C16 120.52(13)
C19 C18 C17 119.42(12)
C20 C19 C18 120.31(13)
C19 C20 C21 121.22(13)
C20 C21 C16 118.03(12)
C20 C21 C22 121.65(12)
C16 C21 C22 120.14(11)
C23 C22 C8 120.55(11)
C23 C22 C21 117.85(10)
C8 C22 C21 121.37(11)
C22 C23 C24 120.48(11)
C22 C23 C30 122.04(11)
C24 C23 C30 117.46(11)
C29 C24 C25 118.77(12)
C29 C24 C23 119.13(12)
C25 C24 C23 122.08(11)
C26 C25 C24 121.07(13)
C25 C26 C27 120.05(13)
C28 C27 C26 120.16(13)
C27 C28 C29 121.50(12)
C24 C29 C28 118.07(12)
C24 C29 C7 120.02(11)
C28 C29 C7 121.90(11)
C35 C30 C31 118.44(13)
C35 C30 C23 121.63(12)
C31 C30 C23 119.91(13)
C32 C31 C30 120.40(16)
C33 C32 C31 120.55(16)
C34 C33 C32 119.59(14)
C33 C34 C35 119.88(16)
C30 C35 C34 121.13(14)
C55 C36 C37 118.70(11)
C55 C36 C2 118.92(11)
C37 C36 C2 121.94(11)
C38 C37 C42 119.28(11)
C38 C37 C36 120.53(11)
C42 C37 C36 120.09(11)
C39 C38 C37 121.19(12)
C38 C39 C40 119.62(13)
C41 C40 C39 120.65(12)
C40 C41 C42 121.23(12)
C41 C42 C37 118.04(12)
C41 C42 C43 122.64(11)
C37 C42 C43 119.20(11)
C56 C43 C44 117.76(12)
C56 C43 C42 118.30(11)
C44 C43 C42 123.84(12)
C45 C44 C43 120.89(12)
C44 C45 C46 121.24(12)
C47 C46 C45 119.40(13)
C46 C47 C56 119.65(12)
C46 C47 C48 126.95(12)
C56 C47 C48 112.22(10)
C15 C48 C49 119.12(11)
C15 C48 C47 123.02(12)
C49 C48 C47 113.24(11)
C50 C49 C54 120.38(12)
C50 C49 C48 124.31(12)
C54 C49 C48 115.29(11)
C51 C50 C49 119.98(13)
C50 C51 C52 120.32(13)
C53 C52 C51 119.84(13)
C52 C53 C54 120.37(13)
C49 C54 C53 119.09(12)
C49 C54 C55 117.16(11)
C53 C54 C55 123.22(12)
C36 C55 C56 119.66(11)
C36 C55 C54 124.01(11)
C56 C55 C54 116.34(11)
C43 C56 C47 120.31(11)
C43 C56 C55 120.09(11)
C47 C56 C55 118.90(11)

loop_
_geom_bond_atom_site_label_1
_geom_bond_atom_site_label_2
_geom_bond_distance
C1 C6 1.3978(17)
C1 C2 1.4211(17)
C1 C7 1.5104(16)
C2 C3 1.3939(17)
C2 C36 1.5033(16)
C3 C4 1.3885(18)
C4 C5 1.381(2)
C5 C6 1.3923(19)
C7 C8 1.3960(18)
C7 C29 1.4357(18)
C8 C22 1.4449(16)
C8 C9 1.5004(18)
C9 C10 1.4025(17)
C9 C14 1.4105(19)
C10 C11 1.388(2)
C11 C12 1.383(2)
C12 C13 1.389(2)
C13 C14 1.3955(18)
C14 C15 1.4986(17)
C15 C48 1.3457(18)
C15 C16 1.4873(17)
C16 C17 1.3966(18)
C16 C21 1.4059(19)
C17 C18 1.391(2)
C18 C19 1.387(2)
C19 C20 1.3864(19)
C20 C21 1.4009(18)
C21 C22 1.4973(17)
C22 C23 1.3873(17)
C23 C24 1.4269(18)
C23 C30 1.5024(17)
C24 C29 1.4209(17)
C24 C25 1.4221(19)
C25 C26 1.369(2)
C26 C27 1.406(2)
C27 C28 1.365(2)
C28 C29 1.4227(18)
C30 C35 1.384(2)
C30 C31 1.3932(19)
C31 C32 1.387(2)
C32 C33 1.381(3)
C33 C34 1.379(3)
C34 C35 1.3914(19)
C36 C55 1.3700(17)
C36 C37 1.4508(17)
C37 C38 1.4116(18)
C37 C42 1.4232(17)
C38 C39 1.3733(19)
C39 C40 1.396(2)
C40 C41 1.376(2)
C41 C42 1.4105(18)
C42 C43 1.4557(18)
C43 C56 1.4091(17)
C43 C44 1.4110(17)
C44 C45 1.375(2)
C45 C46 1.403(2)
C46 C47 1.3786(17)
C47 C56 1.4297(18)
C47 C48 1.4900(17)
C48 C49 1.4807(17)
C49 C50 1.3896(18)
C49 C54 1.3965(18)
C50 C51 1.3863(19)
C51 C52 1.390(2)
C52 C53 1.3887(19)
C53 C54 1.4010(18)
C54 C55 1.4749(17)
C55 C56 1.4520(16)

loop_
_geom_torsion_atom_site_label_1
_geom_torsion_atom_site_label_2
_geom_torsion_atom_site_label_3
_geom_torsion_atom_site_label_4
_geom_torsion
C6 C1 C2 C3 0.99(19)
C7 C1 C2 C3 172.20(12)
C6 C1 C2 C36 -179.97(12)
C7 C1 C2 C36 -8.76(17)
C1 C2 C3 C4 1.31(19)
C36 C2 C3 C4 -177.68(12)
C2 C3 C4 C5 -2.0(2)
C3 C4 C5 C6 0.3(2)
C4 C5 C6 C1 2.1(2)
C2 C1 C6 C5 -2.7(2)
C7 C1 C6 C5 -173.59(14)
C6 C1 C7 C8 -89.29(17)
C2 C1 C7 C8 99.84(15)
C6 C1 C7 C29 97.55(15)
C2 C1 C7 C29 -73.31(15)
C29 C7 C8 C22 7.42(17)
C1 C7 C8 C22 -165.40(11)
C29 C7 C8 C9 -168.32(11)
C1 C7 C8 C9 18.86(18)
C7 C8 C9 C10 53.56(17)
C22 C8 C9 C10 -122.23(13)
C7 C8 C9 C14 -131.86(13)
C22 C8 C9 C14 52.35(17)
C14 C9 C10 C11 1.09(19)
C8 C9 C10 C11 175.93(12)
C9 C10 C11 C12 -1.8(2)
C10 C11 C12 C13 1.0(2)
C11 C12 C13 C14 0.6(2)
C12 C13 C14 C9 -1.3(2)
C12 C13 C14 C15 -177.30(12)
C10 C9 C14 C13 0.47(18)
C8 C9 C14 C13 -174.16(12)
C10 C9 C14 C15 176.84(11)
C8 C9 C14 C15 2.20(17)
C13 C14 C15 C48 -92.97(16)
C9 C14 C15 C48 90.83(15)
C13 C14 C15 C16 98.86(15)
C9 C14 C15 C16 -77.34(13)
C48 C15 C16 C17 86.30(17)
C14 C15 C16 C17 -107.07(13)
C48 C15 C16 C21 -107.22(16)
C14 C15 C16 C21 59.42(14)
C21 C16 C17 C18 -2.64(18)
C15 C16 C17 C18 163.61(12)
C16 C17 C18 C19 -1.55(19)
C17 C18 C19 C20 3.2(2)
C18 C19 C20 C21 -0.72(19)
C19 C20 C21 C16 -3.39(18)
C19 C20 C21 C22 171.76(11)
C17 C16 C21 C20 5.03(17)
C15 C16 C21 C20 -161.37(11)
C17 C16 C21 C22 -170.19(11)
C15 C16 C21 C22 23.41(16)
C7 C8 C22 C23 -0.85(18)
C9 C8 C22 C23 175.06(11)
C7 C8 C22 C21 173.49(11)
C9 C8 C22 C21 -10.60(17)
C20 C21 C22 C23 -51.88(16)
C16 C21 C22 C23 123.16(13)
C20 C21 C22 C8 133.63(13)
C16 C21 C22 C8 -51.33(16)
C8 C22 C23 C24 -3.37(18)
C21 C22 C23 C24 -177.91(11)
C8 C22 C23 C30 174.97(12)
C21 C22 C23 C30 0.43(18)
C22 C23 C24 C29 0.91(18)
C30 C23 C24 C29 -177.50(11)
C22 C23 C24 C25 179.05(12)
C30 C23 C24 C25 0.64(18)
C29 C24 C25 C26 -4.2(2)
C23 C24 C25 C26 177.61(13)
C24 C25 C26 C27 -1.3(2)
C25 C26 C27 C28 4.2(2)
C26 C27 C28 C29 -1.4(2)
C25 C24 C29 C28 6.87(18)
C23 C24 C29 C28 -174.93(11)
C25 C24 C29 C7 -172.53(11)
C23 C24 C29 C7 5.68(18)
C27 C28 C29 C24 -4.18(19)
C27 C28 C29 C7 175.20(12)
C8 C7 C29 C24 -9.90(17)
C1 C7 C29 C24 163.69(11)
C8 C7 C29 C28 170.74(12)
C1 C7 C29 C28 -15.68(17)
C22 C23 C30 C35 104.37(15)
C24 C23 C30 C35 -77.24(16)
C22 C23 C30 C31 -77.19(17)
C24 C23 C30 C31 101.20(16)
C35 C30 C31 C32 -0.6(2)
C23 C30 C31 C32 -179.06(15)
C30 C31 C32 C33 -0.4(3)
C31 C32 C33 C34 0.8(3)
C32 C33 C34 C35 -0.4(2)
C31 C30 C35 C34 1.1(2)
C23 C30 C35 C34 179.52(13)
C33 C34 C35 C30 -0.6(2)
C3 C2 C36 C55 102.93(15)
C1 C2 C36 C55 -76.08(16)
C3 C2 C36 C37 -84.82(16)
C1 C2 C36 C37 96.18(14)
C55 C36 C37 C38 -167.97(12)
C2 C36 C37 C38 19.76(19)
C55 C36 C37 C42 8.43(18)
C2 C36 C37 C42 -163.84(11)
C42 C37 C38 C39 -0.2(2)
C36 C37 C38 C39 176.28(13)
C37 C38 C39 C40 0.1(2)
C38 C39 C40 C41 -0.2(2)
C39 C40 C41 C42 0.3(2)
C40 C41 C42 C37 -0.4(2)
C40 C41 C42 C43 175.56(13)
C38 C37 C42 C41 0.29(19)
C36 C37 C42 C41 -176.16(12)
C38 C37 C42 C43 -175.79(12)
C36 C37 C42 C43 7.76(18)
C41 C42 C43 C56 174.00(12)
C37 C42 C43 C56 -10.11(18)
C41 C42 C43 C44 -9.7(2)
C37 C42 C43 C44 166.24(12)
C56 C43 C44 C45 3.4(2)
C42 C43 C44 C45 -172.99(13)
C43 C44 C45 C46 3.8(2)
C44 C45 C46 C47 -4.9(2)
C45 C46 C47 C56 -1.2(2)
C45 C46 C47 C48 165.35(13)
C16 C15 C48 C49 178.44(12)
C14 C15 C48 C49 13.14(18)
C16 C15 C48 C47 24.2(2)
C14 C15 C48 C47 -141.11(12)
C46 C47 C48 C15 -60.63(19)
C56 C47 C48 C15 106.73(14)
C46 C47 C48 C49 143.77(14)
C56 C47 C48 C49 -48.87(15)
C15 C48 C49 C50 72.71(17)
C47 C48 C49 C50 -130.64(13)
C15 C48 C49 C54 -108.70(14)
C47 C48 C49 C54 47.94(15)
C54 C49 C50 C51 0.22(19)
C48 C49 C50 C51 178.74(12)
C49 C50 C51 C52 1.0(2)
C50 C51 C52 C53 -2.0(2)
C51 C52 C53 C54 1.6(2)
C50 C49 C54 C53 -0.56(18)
C48 C49 C54 C53 -179.20(11)
C50 C49 C54 C55 171.38(11)
C48 C49 C54 C55 -7.27(16)
C52 C53 C54 C49 -0.36(18)
C52 C53 C54 C55 -171.78(12)
C37 C36 C55 C56 -21.93(18)
C2 C36 C55 C56 150.58(11)
C37 C36 C55 C54 157.79(12)
C2 C36 C55 C54 -29.71(18)
C49 C54 C55 C36 149.01(12)
C53 C54 C55 C36 -39.41(18)
C49 C54 C55 C56 -31.27(16)
C53 C54 C55 C56 140.31(12)
C44 C43 C56 C47 -9.35(18)
C42 C43 C56 C47 167.22(11)
C44 C43 C56 C55 -179.67(12)
C42 C43 C56 C55 -3.10(18)
C46 C47 C56 C43 8.37(19)
C48 C47 C56 C43 -160.02(12)
C46 C47 C56 C55 178.81(12)
C48 C47 C56 C55 10.41(16)
C36 C55 C56 C43 19.61(18)
C54 C55 C56 C43 -160.12(11)
C36 C55 C56 C47 -150.84(12)
C54 C55 C56 C47 29.42(16)
